data_4089255
loop_
_publ_author_name
'Lebedev, Yury N.'
'Das, Ujjal'
'Schnakenburg, Gregor'
'Filippou, Alexander C.'

_publ_section_title
;
 Coordination Chemistry of [E(Idipp)]2+ Ligands (E = Ge, Sn): Metal
 Germylidyne [Cp*(CO)2W\\tb Ge(Idipp)]+ and Metallotetrylene
 [Cp*(CO)3W--E(Idipp)]+ Cations
;
_journal_issue 8
_journal_name_full Organometallics
_journal_page_first 1530
_journal_paper_doi 10.1021/acs.organomet.7b00110
_journal_volume 36
_journal_year 2017
_chemical_formula_moiety 'C39 H51 Ge N2 O2 W, C32 H12 B F24, C4 H10 O'
_chemical_formula_sum 'C75 H73 B F24 Ge N2 O3 W'
_chemical_formula_weight 1773.60
_chemical_name_systematic LY-804
_space_group_crystal_system monoclinic
_space_group_IT_number 14
_space_group_name_Hall '-P 2ybc'
_space_group_name_H-M_alt 'P 1 21/c 1'
_atom_sites_solution_hydrogens geom
_audit_creation_date 2017-03-08
_audit_creation_method
;
Olex2 1.2
(compiled 2017.01.04 svn.r3372 for OlexSys, GUI svn.r5292)
;
_cell_angle_alpha 90
_cell_angle_beta 111.7740(9)
_cell_angle_gamma 90
_cell_formula_units_Z 4
_cell_length_a 20.8610(3)
_cell_length_b 18.8392(3)
_cell_length_c 21.7896(3)
_cell_measurement_reflns_used 20591
_cell_measurement_temperature 123
_cell_measurement_theta_max 29.13
_cell_measurement_theta_min 1.00
_cell_volume 7952.4(2)
_computing_molecular_graphics 'Olex2 (Dolomanov et al., 2009)'
_computing_publication_material 'Olex2 (Dolomanov et al., 2009)'
_computing_structure_refinement 'XL (Sheldrick, 2008)'
_diffrn_ambient_temperature 123.15
_diffrn_detector_area_resol_mean 8
_diffrn_measured_fraction_theta_full 0.999
_diffrn_measured_fraction_theta_max 0.988
_diffrn_measurement_device_type 'Nonius KappaCCD'
_diffrn_measurement_method 'fine slicing \w and \f scans'
_diffrn_radiation_monochromator graphite
_diffrn_radiation_type MoK\a
_diffrn_radiation_wavelength 0.71073
_diffrn_reflns_av_R_equivalents 0.0781
_diffrn_reflns_av_unetI/netI 0.0517
_diffrn_reflns_Laue_measured_fraction_full 0.999
_diffrn_reflns_Laue_measured_fraction_max 0.988
_diffrn_reflns_limit_h_max 27
_diffrn_reflns_limit_h_min -27
_diffrn_reflns_limit_k_max 24
_diffrn_reflns_limit_k_min -24
_diffrn_reflns_limit_l_max 27
_diffrn_reflns_limit_l_min -28
_diffrn_reflns_number 102498
_diffrn_reflns_point_group_measured_fraction_full 0.999
_diffrn_reflns_point_group_measured_fraction_max 0.988
_diffrn_reflns_theta_full 25.242
_diffrn_reflns_theta_max 27.998
_diffrn_reflns_theta_min 2.309
_diffrn_source 'sealed tube'
_exptl_absorpt_coefficient_mu 1.925
_exptl_absorpt_correction_T_max 0.8308
_exptl_absorpt_correction_T_min 0.5131
_exptl_absorpt_correction_type multi-scan
_exptl_crystal_colour 'clear brown'
_exptl_crystal_colour_lustre clear
_exptl_crystal_colour_primary brown
_exptl_crystal_density_diffrn 1.481
_exptl_crystal_description block
_exptl_crystal_F_000 3552
_exptl_crystal_size_max 0.4
_exptl_crystal_size_mid 0.21
_exptl_crystal_size_min 0.1
_refine_diff_density_max 1.825
_refine_diff_density_min -1.395
_refine_diff_density_rms 0.125
_refine_ls_extinction_method none
_refine_ls_goodness_of_fit_ref 1.023
_refine_ls_hydrogen_treatment constr
_refine_ls_matrix_type full
_refine_ls_number_parameters 1053
_refine_ls_number_reflns 18966
_refine_ls_number_restraints 182
_refine_ls_restrained_S_all 1.111
_refine_ls_R_factor_all 0.0675
_refine_ls_R_factor_gt 0.0450
_refine_ls_shift/su_max 0.002
_refine_ls_shift/su_mean 0.000
_refine_ls_structure_factor_coef Fsqd
_refine_ls_weighting_details 'w=1/[\s^2^(Fo^2^)+(0.0827P)^2^+5.3643P] where P=(Fo^2^+2Fc^2^)/3'
_refine_ls_weighting_scheme calc
_refine_ls_wR_factor_gt 0.1290
_refine_ls_wR_factor_ref 0.1411
_reflns_Friedel_coverage 0.000
_reflns_number_gt 13866
_reflns_number_total 18966
_reflns_threshold_expression 'I > 2\s(I)'
_cod_data_source_file om7b00110_si_002.cif
_cod_data_source_block 1978
_cod_database_code 4089255
_shelx_shelxl_version_number 2014/7
_shelx_space_group_comment
;
The symmetry employed for this shelxl refinement is uniquely defined
by the following loop, which should always be used as a source of
symmetry information in preference to the above space-group names.
They are only intended as comments.
;
_shelx_estimated_absorpt_t_max 0.831
_shelx_estimated_absorpt_t_min 0.513
_olex2_refinement_description
;
1. Fixed Uiso
 At 1.2 times of:
  All C(H) groups, {H39A,H39B,H39C} of C39, {H29A,H29B,H29C} of C29, {H26A,
  H26B,H26C} of C26, {H36A,H36B,H36C} of C36, {H37A,H37B,H37C} of C37, {H35A,
  H35B,H35C} of C35, {H28A,H28B,H28C} of C28, {H38A,H38B,H38C} of C38, {H25A,
  H25B,H25C} of C25, {H16A,H16B,H16C} of C16, {H14A,H14B,H14C} of C14, {H17A,
  H17B,H17C} of C17, {H13A,H13B,H13C} of C13, All C(H,H) groups
 At 1.5 times of:
  {H72A,H72B,H72C} of C72, {H75A,H75B,H75C} of C75
2. Restrained distances
 C74-C75
 1.5 with sigma of 0.002
3. Rigid bond restraints
 C54, F9
 with sigma for 1-2 distances of 0.002 and sigma for 1-3 distances of 0.002
 F18, F16T
 with sigma for 1-2 distances of 0.001 and sigma for 1-3 distances of 0.001
 C62, F14
 with sigma for 1-2 distances of 0.002 and sigma for 1-3 distances of 0.002
 C63, F17
 with sigma for 1-2 distances of 0.002 and sigma for 1-3 distances of 0.002
 C70, F21
 with sigma for 1-2 distances of 0.002 and sigma for 1-3 distances of 0.002
 C42, C46
 with sigma for 1-2 distances of 0.002 and sigma for 1-3 distances of 0.002
 C5, W
 with sigma for 1-2 distances of 0.002 and sigma for 1-3 distances of 0.002
4. Uiso/Uaniso restraints and constraints
F17 \\sim F18 \\sim F16 \\sim F16S \\sim F16T: within 2A with sigma of 0.002
and sigma for terminal atoms of 0.004
C44 \\sim C47 \\sim F4 \\sim F5 \\sim F6: within 2A with sigma of 0.002 and
sigma for terminal atoms of 0.004
Uanis(F1) \\sim Ueq, Uanis(F1S) \\sim Ueq, Uanis(F2S) \\sim Ueq, Uanis(F3)
\\sim Ueq, Uanis(F7) \\sim Ueq, Uanis(F7S) \\sim Ueq, Uanis(F9) \\sim Ueq,
Uanis(F13) \\sim Ueq, Uanis(F16) \\sim Ueq, Uanis(F16S) \\sim Ueq, Uanis(F16T)
\\sim Ueq, Uanis(F17) \\sim Ueq, Uanis(F13S) \\sim Ueq, Uanis(F14S) \\sim Ueq,
Uanis(F15S) \\sim Ueq, Uanis(F21) \\sim Ueq: with sigma of 0.002 and sigma for
terminal atoms of 0.004
Uanis(C13) \\sim Ueq, Uanis(C46) \\sim Ueq, Uanis(C72) \\sim Ueq, Uanis(C75)
\\sim Ueq: with sigma of 0.002 and sigma for terminal atoms of 0.004
5. Others
 Sof(F13S)=1-FVAR(1)
 Sof(F13)=FVAR(1)
 Sof(F1S)=Sof(F2S)=Sof(F14S)=Sof(F15S)=1-FVAR(2)
 Sof(F1)=Sof(F2)=Sof(F14)=Sof(F15)=FVAR(2)
 Fixed Sof: F7(0.3) F7S(0.7) F16(0.6) F16S(0.2) F16T(0.2)
6.a Ternary CH refined with riding coordinates:
 C12(H12), C15(H15), C24(H24), C27(H27)
6.b Secondary CH2 refined with riding coordinates:
 C73(H73A,H73B), C74(H74A,H74B)
6.c Aromatic/amide H refined with riding coordinates:
 C2(H2), C3(H3), C8(H8), C9(H9), C10(H10), C20(H20), C21(H21), C22(H22),
 C41(H41), C43(H43), C45(H45), C49(H49), C51(H51), C53(H53), C57(H57), C59(H59),
  C61(H61), C65(H65), C67(H67), C69(H69)
6.d Idealised Me refined as rotating group:
 C13(H13A,H13B,H13C), C14(H14A,H14B,H14C), C16(H16A,H16B,H16C), C17(H17A,H17B,
 H17C), C25(H25A,H25B,H25C), C26(H26A,H26B,H26C), C28(H28A,H28B,H28C), C29(H29A,
 H29B,H29C), C35(H35A,H35B,H35C), C36(H36A,H36B,H36C), C37(H37A,H37B,H37C),
 C38(H38A,H38B,H38C), C39(H39A,H39B,H39C), C72(H72A,H72B,H72C), C75(H75A,H75B,
 H75C)
;
_olex2_submission_special_instructions 'No special instructions were received'

loop_
_space_group_symop_operation_xyz
'x, y, z'
'-x, y+1/2, -z+1/2'
'-x, -y, -z'
'x, -y-1/2, z-1/2'

loop_
_atom_site_label
_atom_site_type_symbol
_atom_site_fract_x
_atom_site_fract_y
_atom_site_fract_z
_atom_site_U_iso_or_equiv
_atom_site_adp_type
_atom_site_occupancy
_atom_site_site_symmetry_order
_atom_site_calc_flag
_atom_site_refinement_flags_posn
_atom_site_refinement_flags_adp
_atom_site_refinement_flags_occupancy
_atom_site_disorder_assembly
_atom_site_disorder_group
W W 0.38283(2) 0.42972(2) 0.76134(2) 0.03275(7) Uani 1 1 d . U . . .
Ge Ge 0.29769(2) 0.43641(2) 0.80319(2) 0.03058(10) Uani 1 1 d . . . . .
O1 O 0.4700(2) 0.3221(3) 0.8695(2) 0.0877(15) Uani 1 1 d . . . . .
O2 O 0.4547(2) 0.5609(2) 0.8456(2) 0.0729(12) Uani 1 1 d . . . . .
N1 N 0.17764(15) 0.49968(15) 0.82297(14) 0.0247(6) Uani 1 1 d . . . . .
N2 N 0.23690(16) 0.43627(15) 0.90685(15) 0.0257(6) Uani 1 1 d . . . . .
C1 C 0.23439(18) 0.45910(19) 0.84760(16) 0.0238(7) Uani 1 1 d . . . . .
C2 C 0.1443(2) 0.5023(2) 0.86647(18) 0.0325(8) Uani 1 1 d . . . . .
H2 H 0.1030 0.5276 0.8606 0.039 Uiso 1 1 calc R . . . .
C3 C 0.1812(2) 0.4623(2) 0.91946(19) 0.0336(9) Uani 1 1 d . . . . .
H3 H 0.1708 0.4539 0.9577 0.040 Uiso 1 1 calc R . . . .
C4 C 0.4367(3) 0.3619(3) 0.8310(2) 0.0570(14) Uani 1 1 d . . . . .
C5 C 0.4276(2) 0.5104(3) 0.8170(2) 0.0515(12) Uani 1 1 d . U . . .
C6 C 0.15680(18) 0.53291(19) 0.75792(17) 0.0258(7) Uani 1 1 d . . . . .
C7 C 0.1800(2) 0.6014(2) 0.75349(19) 0.0342(9) Uani 1 1 d . . . . .
C8 C 0.1608(2) 0.6301(2) 0.6906(2) 0.0394(10) Uani 1 1 d . . . . .
H8 H 0.1752 0.6768 0.6852 0.047 Uiso 1 1 calc R . . . .
C9 C 0.1211(2) 0.5916(2) 0.6357(2) 0.0374(9) Uani 1 1 d . . . . .
H9 H 0.1091 0.6120 0.5930 0.045 Uiso 1 1 calc R . . . .
C10 C 0.0989(2) 0.5248(2) 0.64157(18) 0.0326(8) Uani 1 1 d . . . . .
H10 H 0.0709 0.4998 0.6030 0.039 Uiso 1 1 calc R . . . .
C11 C 0.11638(18) 0.49239(19) 0.70330(17) 0.0267(7) Uani 1 1 d . . . . .
C12 C 0.2246(3) 0.6437(2) 0.8141(2) 0.0487(12) Uani 1 1 d . . . . .
H12 H 0.2296 0.6158 0.8546 0.058 Uiso 1 1 calc R . . . .
C13 C 0.2978(3) 0.6551(3) 0.8114(3) 0.0741(17) Uani 1 1 d . U . . .
H13A H 0.3289 0.6749 0.8535 0.089 Uiso 1 1 calc GR . . . .
H13B H 0.2944 0.6881 0.7755 0.089 Uiso 1 1 calc GR . . . .
H13C H 0.3160 0.6095 0.8035 0.089 Uiso 1 1 calc GR . . . .
C14 C 0.1935(3) 0.7151(3) 0.8182(3) 0.0581(14) Uani 1 1 d . . . . .
H14A H 0.1464 0.7085 0.8170 0.070 Uiso 1 1 calc GR . . . .
H14B H 0.1922 0.7446 0.7807 0.070 Uiso 1 1 calc GR . . . .
H14C H 0.2216 0.7386 0.8596 0.070 Uiso 1 1 calc GR . . . .
C15 C 0.0918(2) 0.4181(2) 0.70962(19) 0.0295(8) Uani 1 1 d . . . . .
H15 H 0.1098 0.4056 0.7576 0.035 Uiso 1 1 calc R . . . .
C16 C 0.1192(3) 0.3634(2) 0.6742(3) 0.0534(13) Uani 1 1 d . . . . .
H16A H 0.1058 0.3157 0.6831 0.064 Uiso 1 1 calc GR . . . .
H16B H 0.1696 0.3666 0.6903 0.064 Uiso 1 1 calc GR . . . .
H16C H 0.0998 0.3725 0.6266 0.064 Uiso 1 1 calc GR . . . .
C17 C 0.0133(2) 0.4157(3) 0.6846(3) 0.0497(12) Uani 1 1 d . . . . .
H17A H -0.0058 0.4287 0.6378 0.060 Uiso 1 1 calc GR . . . .
H17B H -0.0031 0.4492 0.7099 0.060 Uiso 1 1 calc GR . . . .
H17C H -0.0017 0.3676 0.6901 0.060 Uiso 1 1 calc GR . . . .
C18 C 0.29077(19) 0.3898(2) 0.94863(17) 0.0290(8) Uani 1 1 d . . . . .
C19 C 0.2835(2) 0.3166(2) 0.93403(19) 0.0335(9) Uani 1 1 d . . . . .
C20 C 0.3380(3) 0.2737(2) 0.9728(2) 0.0507(12) Uani 1 1 d . . . . .
H20 H 0.3359 0.2240 0.9653 0.061 Uiso 1 1 calc R . . . .
C21 C 0.3947(3) 0.3023(3) 1.0215(3) 0.0618(15) Uani 1 1 d . . . . .
H21 H 0.4313 0.2719 1.0470 0.074 Uiso 1 1 calc R . . . .
C22 C 0.3998(3) 0.3745(3) 1.0344(2) 0.0565(14) Uani 1 1 d . . . . .
H22 H 0.4397 0.3930 1.0682 0.068 Uiso 1 1 calc R . . . .
C23 C 0.3467(2) 0.4203(2) 0.9981(2) 0.0396(10) Uani 1 1 d . . . . .
C24 C 0.2197(2) 0.2862(2) 0.8820(2) 0.0409(10) Uani 1 1 d . . . . .
H24 H 0.2001 0.3235 0.8475 0.049 Uiso 1 1 calc R . . . .
C25 C 0.1655(3) 0.2697(3) 0.9112(3) 0.0701(16) Uani 1 1 d . . . . .
H25A H 0.1537 0.3133 0.9291 0.084 Uiso 1 1 calc GR . . . .
H25B H 0.1839 0.2347 0.9466 0.084 Uiso 1 1 calc GR . . . .
H25C H 0.1242 0.2506 0.8766 0.084 Uiso 1 1 calc GR . . . .
C26 C 0.2341(3) 0.2209(3) 0.8479(3) 0.0624(15) Uani 1 1 d . . . . .
H26A H 0.1919 0.2071 0.8112 0.075 Uiso 1 1 calc GR . . . .
H26B H 0.2492 0.1818 0.8797 0.075 Uiso 1 1 calc GR . . . .
H26C H 0.2704 0.2319 0.8309 0.075 Uiso 1 1 calc GR . . . .
C27 C 0.3526(2) 0.4995(2) 1.0116(2) 0.0467(11) Uani 1 1 d . . . . .
H27 H 0.3081 0.5224 0.9835 0.056 Uiso 1 1 calc R . . . .
C28 C 0.3655(4) 0.5155(3) 1.0837(3) 0.0768(19) Uani 1 1 d . . . . .
H28A H 0.3741 0.5664 1.0919 0.092 Uiso 1 1 calc GR . . . .
H28B H 0.4059 0.4887 1.1122 0.092 Uiso 1 1 calc GR . . . .
H28C H 0.3250 0.5017 1.0934 0.092 Uiso 1 1 calc GR . . . .
C29 C 0.4104(4) 0.5312(3) 0.9932(3) 0.0768(18) Uani 1 1 d . . . . .
H29A H 0.4061 0.5143 0.9493 0.092 Uiso 1 1 calc GR . . . .
H29B H 0.4552 0.5166 1.0258 0.092 Uiso 1 1 calc GR . . . .
H29C H 0.4071 0.5831 0.9927 0.092 Uiso 1 1 calc GR . . . .
C30 C 0.4238(2) 0.3708(2) 0.68837(19) 0.0364(9) Uani 1 1 d . . . . .
C31 C 0.4550(2) 0.4398(2) 0.7036(2) 0.0353(9) Uani 1 1 d . . . . .
C32 C 0.3989(2) 0.4912(2) 0.6759(2) 0.0407(10) Uani 1 1 d . . . . .
C33 C 0.3359(2) 0.4531(2) 0.64800(19) 0.0366(9) Uani 1 1 d . . . . .
C34 C 0.3512(2) 0.3788(2) 0.65518(18) 0.0357(9) Uani 1 1 d . . . . .
C35 C 0.4637(3) 0.3022(3) 0.7009(2) 0.0503(12) Uani 1 1 d . . . . .
H35A H 0.5020 0.3046 0.7438 0.060 Uiso 1 1 calc GR . . . .
H35B H 0.4820 0.2946 0.6659 0.060 Uiso 1 1 calc GR . . . .
H35C H 0.4331 0.2628 0.7010 0.060 Uiso 1 1 calc GR . . . .
C36 C 0.5301(2) 0.4578(3) 0.7293(2) 0.0527(12) Uani 1 1 d . . . . .
H36A H 0.5452 0.4647 0.6922 0.063 Uiso 1 1 calc GR . . . .
H36B H 0.5565 0.4190 0.7572 0.063 Uiso 1 1 calc GR . . . .
H36C H 0.5378 0.5015 0.7554 0.063 Uiso 1 1 calc GR . . . .
C37 C 0.4074(3) 0.5702(3) 0.6721(3) 0.0567(13) Uani 1 1 d . . . . .
H37A H 0.4169 0.5817 0.6325 0.068 Uiso 1 1 calc GR . . . .
H37B H 0.4460 0.5863 0.7114 0.068 Uiso 1 1 calc GR . . . .
H37C H 0.3649 0.5941 0.6701 0.068 Uiso 1 1 calc GR . . . .
C38 C 0.2666(2) 0.4857(3) 0.6097(2) 0.0519(12) Uani 1 1 d . . . . .
H38A H 0.2613 0.4914 0.5634 0.062 Uiso 1 1 calc GR . . . .
H38B H 0.2633 0.5322 0.6285 0.062 Uiso 1 1 calc GR . . . .
H38C H 0.2299 0.4547 0.6123 0.062 Uiso 1 1 calc GR . . . .
C39 C 0.2998(2) 0.3198(3) 0.6273(2) 0.0490(11) Uani 1 1 d . . . . .
H39A H 0.3153 0.2772 0.6547 0.059 Uiso 1 1 calc GR . . . .
H39B H 0.2961 0.3093 0.5820 0.059 Uiso 1 1 calc GR . . . .
H39C H 0.2546 0.3345 0.6270 0.059 Uiso 1 1 calc GR . . . .
F1 F 0.3433(3) 0.6577(4) 0.2017(3) 0.0847(17) Uani 0.763(7) 1 d . U P A 1
F1S F 0.3534(5) 0.6941(5) 0.2360(5) 0.029(3) Uani 0.237(7) 1 d . U P A 2
F2 F 0.2683(3) 0.6441(3) 0.1067(3) 0.0799(18) Uani 0.763(7) 1 d . . P A 1
F2S F 0.3098(8) 0.6431(8) 0.1467(9) 0.056(4) Uani 0.237(7) 1 d . U P A 2
F3 F 0.27575(15) 0.74497(16) 0.15543(16) 0.0609(8) Uani 1 1 d . U . . .
F4 F 0.02610(17) 0.6988(2) 0.09908(17) 0.0851(10) Uani 1 1 d . U . . .
F5 F -0.00100(16) 0.60684(19) 0.1390(2) 0.0862(11) Uani 1 1 d . U . . .
F6 F 0.01619(17) 0.7019(2) 0.19183(17) 0.0832(10) Uani 1 1 d . U . . .
F7 F 0.0752(4) 0.3256(4) 0.1985(4) 0.0294(18) Uani 0.3 1 d . U P . .
F7S F 0.0537(3) 0.3046(3) 0.2120(2) 0.0637(13) Uani 0.7 1 d . U P . .
F8 F 0.01446(18) 0.40781(17) 0.16953(13) 0.0682(9) Uani 1 1 d . . . . .
F9 F -0.03269(18) 0.3445(2) 0.21643(16) 0.0858(11) Uani 1 1 d . U . . .
F10 F 0.14047(13) 0.37828(16) 0.51071(12) 0.0500(7) Uani 1 1 d . . . . .
F11 F 0.03636(14) 0.34891(16) 0.45451(12) 0.0545(7) Uani 1 1 d . . . . .
F12 F 0.06087(17) 0.45634(17) 0.48502(13) 0.0591(8) Uani 1 1 d . . . . .
F13 F 0.1321(2) 0.7365(5) 0.5290(3) 0.063(2) Uani 0.730(19) 1 d . U P A 1
F13S F 0.1328(6) 0.7707(9) 0.5082(7) 0.046(4) Uani 0.270(19) 1 d . U P A 2
F14 F 0.0805(2) 0.7503(3) 0.4165(2) 0.0707(17) Uani 0.763(7) 1 d . U P A 1
F14S F 0.1139(9) 0.7865(9) 0.4514(9) 0.077(5) Uani 0.237(7) 1 d . U P A 2
F15 F 0.0761(2) 0.6598(2) 0.4711(2) 0.0536(12) Uani 0.763(7) 1 d . . P A 1
F15S F 0.0671(9) 0.6866(12) 0.4368(10) 0.084(5) Uani 0.237(7) 1 d . U P A 2
F16 F 0.3713(3) 0.7859(3) 0.5444(3) 0.0571(10) Uani 0.6 1 d . U P . .
F16S F 0.3747(8) 0.7579(9) 0.5732(8) 0.0590(12) Uani 0.2 1 d . U P . .
F16T F 0.3696(9) 0.7947(10) 0.5121(10) 0.0668(10) Uani 0.2 1 d . U P . .
F17 F 0.42007(15) 0.68295(17) 0.55103(17) 0.0683(8) Uani 1 1 d . U . . .
F18 F 0.40212(17) 0.74502(19) 0.46954(17) 0.0729(8) Uani 1 1 d . U . . .
F19 F 0.41241(18) 0.37570(16) 0.54482(13) 0.0669(9) Uani 1 1 d . . . . .
F20 F 0.45489(15) 0.47728(14) 0.54837(13) 0.0571(8) Uani 1 1 d . . . . .
F21 F 0.50118(17) 0.3899(2) 0.51951(15) 0.0781(10) Uani 1 1 d . U . . .
F22 F 0.43660(15) 0.34783(19) 0.28562(15) 0.0674(9) Uani 1 1 d . . . . .
F23 F 0.35510(19) 0.40688(18) 0.21692(14) 0.0670(9) Uani 1 1 d . . . . .
F24 F 0.33279(19) 0.30985(18) 0.25437(17) 0.0788(11) Uani 1 1 d . . . . .
C40 C 0.20191(19) 0.58219(18) 0.27955(18) 0.0261(7) Uani 1 1 d . . . . .
C41 C 0.2505(2) 0.6083(2) 0.2545(2) 0.0338(9) Uani 1 1 d . . . . .
H41 H 0.2979 0.5968 0.2764 0.041 Uiso 1 1 calc R . . . .
C42 C 0.2305(2) 0.6505(2) 0.1982(2) 0.0454(11) Uani 1 1 d . U . . .
C43 C 0.1619(2) 0.6681(2) 0.1640(2) 0.0417(10) Uani 1 1 d . . . . .
H43 H 0.1485 0.6960 0.1249 0.050 Uiso 1 1 calc R . . . .
C44 C 0.1139(2) 0.6440(2) 0.1883(2) 0.0369(8) Uani 1 1 d . U . . .
C45 C 0.1336(2) 0.60252(19) 0.24493(17) 0.0274(8) Uani 1 1 d . . . . .
H45 H 0.0991 0.5873 0.2608 0.033 Uiso 1 1 calc R . . . .
C46 C 0.2823(3) 0.6765(3) 0.1700(3) 0.0613(13) Uani 1 1 d . U . . .
C47 C 0.0395(2) 0.6629(3) 0.1546(2) 0.0471(8) Uani 1 1 d . U . . .
C48 C 0.16226(18) 0.48205(18) 0.34692(17) 0.0239(7) Uani 1 1 d . . . . .
C49 C 0.12211(18) 0.44719(18) 0.28820(17) 0.0239(7) Uani 1 1 d . . . . .
H49 H 0.1308 0.4564 0.2491 0.029 Uiso 1 1 calc R . . . .
C50 C 0.07001(18) 0.39961(19) 0.28526(17) 0.0257(7) Uani 1 1 d . . . . .
C51 C 0.05534(19) 0.38366(19) 0.34075(18) 0.0275(8) Uani 1 1 d . . . . .
H51 H 0.0191 0.3519 0.3384 0.033 Uiso 1 1 calc R . . . .
C52 C 0.09518(19) 0.41561(19) 0.39966(18) 0.0268(8) Uani 1 1 d . . . . .
C53 C 0.14748(18) 0.46348(19) 0.40261(17) 0.0251(7) Uani 1 1 d . . . . .
H53 H 0.1741 0.4843 0.4440 0.030 Uiso 1 1 calc R . . . .
C54 C 0.0297(2) 0.3647(2) 0.22066(19) 0.0352(8) Uani 1 1 d . U . . .
C55 C 0.0827(2) 0.3998(2) 0.46180(19) 0.0365(9) Uani 1 1 d . . . . .
C56 C 0.23409(18) 0.60048(19) 0.40516(17) 0.0253(7) Uani 1 1 d . . . . .
C57 C 0.17761(19) 0.62809(19) 0.41743(18) 0.0277(8) Uani 1 1 d . . . . .
H57 H 0.1336 0.6070 0.3960 0.033 Uiso 1 1 calc R . . . .
C58 C 0.1833(2) 0.6851(2) 0.45967(19) 0.0330(8) Uani 1 1 d . . . . .
C59 C 0.2471(2) 0.7177(2) 0.4914(2) 0.0378(9) Uani 1 1 d . . . . .
H59 H 0.2514 0.7570 0.5199 0.045 Uiso 1 1 calc R . . . .
C60 C 0.3036(2) 0.6920(2) 0.4805(2) 0.0339(9) Uani 1 1 d . . . . .
C61 C 0.29713(19) 0.63450(19) 0.43755(18) 0.0287(8) Uani 1 1 d . . . . .
H61 H 0.3369 0.6183 0.4303 0.034 Uiso 1 1 calc R . . . .
C62 C 0.1207(2) 0.7137(3) 0.4683(2) 0.0440(10) Uani 1 1 d . U . . .
C63 C 0.3724(2) 0.7263(2) 0.5133(2) 0.0451(11) Uani 1 1 d . U . . .
C64 C 0.29244(17) 0.48857(18) 0.36473(17) 0.0236(7) Uani 1 1 d . . . . .
C65 C 0.33818(18) 0.47434(18) 0.42906(17) 0.0244(7) Uani 1 1 d . . . . .
H65 H 0.3304 0.4964 0.4649 0.029 Uiso 1 1 calc R . . . .
C66 C 0.39436(19) 0.42947(19) 0.44268(18) 0.0270(8) Uani 1 1 d . . . . .
C67 C 0.40690(19) 0.3946(2) 0.39214(18) 0.0288(8) Uani 1 1 d . . . . .
H67 H 0.4454 0.3639 0.4012 0.035 Uiso 1 1 calc R . . . .
C68 C 0.3612(2) 0.4062(2) 0.32782(19) 0.0288(8) Uani 1 1 d . . . . .
C69 C 0.30579(18) 0.45231(19) 0.31429(18) 0.0254(7) Uani 1 1 d . . . . .
H69 H 0.2760 0.4596 0.2697 0.031 Uiso 1 1 calc R . . . .
C70 C 0.4410(2) 0.4179(2) 0.5132(2) 0.0352(9) Uani 1 1 d . U . . .
C71 C 0.3708(2) 0.3674(2) 0.2722(2) 0.0404(10) Uani 1 1 d . . . . .
B B 0.2234(2) 0.5379(2) 0.34940(19) 0.0238(8) Uani 1 1 d . . . . .
O3 O 0.1491(2) 0.4459(2) 0.05061(18) 0.0665(11) Uani 1 1 d . . . . .
C72 C 0.0894(5) 0.5515(5) 0.0087(5) 0.117(3) Uani 1 1 d . U . . .
H72A H 0.1282 0.5760 0.0030 0.176 Uiso 1 1 calc GR . . . .
H72B H 0.0587 0.5865 0.0169 0.176 Uiso 1 1 calc GR . . . .
H72C H 0.0637 0.5246 -0.0314 0.176 Uiso 1 1 calc GR . . . .
C73 C 0.1162(6) 0.5015(5) 0.0666(4) 0.125(4) Uani 1 1 d . . . . .
H73A H 0.1487 0.5269 0.1055 0.150 Uiso 1 1 calc R . . . .
H73B H 0.0774 0.4836 0.0780 0.150 Uiso 1 1 calc R . . . .
C74 C 0.1694(6) 0.4010(5) 0.1041(4) 0.125(4) Uani 1 1 d D . . . .
H74A H 0.1315 0.3961 0.1208 0.150 Uiso 1 1 calc R . . . .
H74B H 0.2099 0.4214 0.1399 0.150 Uiso 1 1 calc R . . . .
C75 C 0.1877(7) 0.3296(6) 0.0853(7) 0.181(5) Uani 1 1 d D U . . .
H75A H 0.2163 0.3354 0.0587 0.271 Uiso 1 1 calc GR . . . .
H75B H 0.1454 0.3039 0.0596 0.271 Uiso 1 1 calc GR . . . .
H75C H 0.2134 0.3026 0.1254 0.271 Uiso 1 1 calc GR . . . .

loop_
_atom_site_aniso_label
_atom_site_aniso_U_11
_atom_site_aniso_U_22
_atom_site_aniso_U_33
_atom_site_aniso_U_23
_atom_site_aniso_U_13
_atom_site_aniso_U_12
W 0.02691(10) 0.04473(11) 0.02557(9) 0.00025(6) 0.00851(7) 0.00244(7)
Ge 0.0291(2) 0.0363(2) 0.0264(2) -0.00088(15) 0.01037(17) 0.00274(17)
O1 0.090(3) 0.118(4) 0.053(2) 0.034(2) 0.024(2) 0.060(3)
O2 0.055(2) 0.091(3) 0.062(2) -0.034(2) 0.0098(19) -0.027(2)
N1 0.0271(15) 0.0223(15) 0.0209(14) -0.0007(11) 0.0044(12) 0.0042(12)
N2 0.0257(15) 0.0278(16) 0.0217(14) -0.0001(11) 0.0066(12) 0.0047(12)
C1 0.0240(17) 0.0230(17) 0.0208(16) -0.0019(13) 0.0042(13) -0.0001(14)
C2 0.0310(19) 0.038(2) 0.0283(19) -0.0003(16) 0.0107(16) 0.0100(17)
C3 0.036(2) 0.040(2) 0.0267(19) -0.0015(16) 0.0142(16) 0.0067(18)
C4 0.050(3) 0.086(4) 0.038(3) 0.007(3) 0.020(2) 0.019(3)
C5 0.037(2) 0.075(3) 0.039(2) -0.016(2) 0.010(2) -0.006(2)
C6 0.0275(18) 0.0238(19) 0.0223(17) 0.0011(13) 0.0049(14) 0.0026(14)
C7 0.035(2) 0.0230(19) 0.036(2) -0.0021(15) 0.0021(17) 0.0004(16)
C8 0.042(2) 0.027(2) 0.041(2) 0.0075(17) 0.0064(18) 0.0022(18)
C9 0.041(2) 0.036(2) 0.032(2) 0.0101(17) 0.0105(18) 0.0048(18)
C10 0.0302(19) 0.038(2) 0.0252(18) -0.0014(15) 0.0051(15) -0.0011(17)
C11 0.0243(17) 0.0256(18) 0.0279(18) -0.0015(14) 0.0069(14) 0.0000(14)
C12 0.058(3) 0.028(2) 0.040(2) -0.0050(18) -0.005(2) -0.008(2)
C13 0.056(3) 0.067(3) 0.084(3) -0.024(2) 0.008(2) -0.001(2)
C14 0.053(3) 0.051(3) 0.060(3) -0.023(2) 0.009(2) -0.004(2)
C15 0.0285(19) 0.029(2) 0.0292(19) -0.0026(15) 0.0079(16) -0.0033(15)
C16 0.057(3) 0.030(2) 0.084(4) -0.009(2) 0.038(3) -0.005(2)
C17 0.032(2) 0.042(3) 0.073(3) 0.001(2) 0.018(2) -0.0047(19)
C18 0.0294(19) 0.031(2) 0.0232(17) 0.0040(14) 0.0059(14) 0.0065(16)
C19 0.036(2) 0.030(2) 0.032(2) 0.0051(15) 0.0096(16) 0.0016(17)
C20 0.055(3) 0.027(2) 0.049(3) 0.0032(19) -0.004(2) 0.006(2)
C21 0.057(3) 0.043(3) 0.058(3) 0.007(2) -0.010(2) 0.017(2)
C22 0.056(3) 0.041(3) 0.044(3) -0.005(2) -0.015(2) 0.006(2)
C23 0.040(2) 0.034(2) 0.034(2) -0.0020(17) 0.0000(18) 0.0052(18)
C24 0.038(2) 0.027(2) 0.049(2) 0.0005(18) 0.0068(19) -0.0029(17)
C25 0.056(3) 0.064(4) 0.097(5) -0.007(3) 0.037(3) -0.013(3)
C26 0.052(3) 0.054(3) 0.070(4) -0.024(3) 0.009(3) -0.002(2)
C27 0.045(2) 0.038(2) 0.041(2) -0.0074(19) -0.0031(19) 0.006(2)
C28 0.109(5) 0.061(4) 0.060(3) -0.011(3) 0.031(3) 0.026(4)
C29 0.111(5) 0.046(3) 0.084(4) -0.018(3) 0.047(4) -0.018(3)
C30 0.039(2) 0.045(2) 0.029(2) 0.0024(17) 0.0181(17) 0.0052(19)
C31 0.031(2) 0.044(2) 0.035(2) -0.0005(17) 0.0170(17) -0.0061(17)
C32 0.040(2) 0.047(3) 0.034(2) 0.0034(18) 0.0119(18) -0.003(2)
C33 0.031(2) 0.050(2) 0.0264(19) -0.0004(17) 0.0074(16) 0.0025(18)
C34 0.035(2) 0.048(3) 0.0248(19) -0.0038(16) 0.0119(16) -0.0054(18)
C35 0.052(3) 0.058(3) 0.049(3) 0.007(2) 0.027(2) 0.013(2)
C36 0.034(2) 0.075(4) 0.049(3) 0.001(2) 0.017(2) -0.007(2)
C37 0.066(3) 0.043(3) 0.058(3) 0.007(2) 0.021(3) -0.006(2)
C38 0.037(2) 0.074(4) 0.036(2) 0.006(2) 0.0028(19) 0.011(2)
C39 0.045(3) 0.058(3) 0.043(3) -0.010(2) 0.014(2) -0.015(2)
F1 0.058(2) 0.111(3) 0.095(3) 0.044(3) 0.040(2) 0.011(2)
F1S 0.020(4) 0.031(4) 0.037(4) 0.008(3) 0.013(3) -0.004(3)
F2 0.113(5) 0.070(3) 0.096(4) 0.022(3) 0.085(4) 0.025(3)
F2S 0.059(5) 0.062(5) 0.058(5) -0.009(3) 0.033(4) 0.004(3)
F3 0.0611(16) 0.0526(16) 0.0807(19) 0.0217(14) 0.0398(15) -0.0010(13)
F4 0.0617(18) 0.110(2) 0.0696(19) 0.0498(18) 0.0079(15) 0.0229(18)
F5 0.0439(16) 0.064(2) 0.121(3) 0.0140(19) -0.0045(17) -0.0004(15)
F6 0.0561(17) 0.110(2) 0.0722(19) -0.0119(18) 0.0101(15) 0.0426(17)
F7 0.031(2) 0.032(2) 0.027(2) -0.0072(17) 0.0115(17) 0.0027(17)
F7S 0.0655(19) 0.0522(19) 0.0603(19) -0.0173(15) 0.0081(15) 0.0109(15)
F8 0.091(2) 0.0637(19) 0.0277(14) -0.0017(13) -0.0036(14) -0.0105(17)
F9 0.0708(18) 0.126(3) 0.0595(17) -0.0324(18) 0.0229(15) -0.0562(19)
F10 0.0425(14) 0.0710(19) 0.0300(12) 0.0162(12) 0.0059(11) -0.0021(13)
F11 0.0537(16) 0.0707(19) 0.0387(14) 0.0068(12) 0.0169(12) -0.0302(14)
F12 0.087(2) 0.0613(18) 0.0427(15) 0.0034(13) 0.0397(15) 0.0128(17)
F13 0.064(3) 0.078(4) 0.056(3) -0.027(2) 0.0335(19) -0.003(2)
F13S 0.046(4) 0.047(5) 0.045(4) -0.0081(19) 0.017(2) 0.0036(19)
F14 0.057(3) 0.088(4) 0.079(3) 0.035(3) 0.039(2) 0.049(3)
F14S 0.077(5) 0.077(5) 0.080(5) 0.001(2) 0.031(3) 0.005(2)
F15 0.047(2) 0.057(3) 0.069(3) -0.001(2) 0.035(2) 0.0026(18)
F15S 0.079(6) 0.086(7) 0.087(6) -0.012(4) 0.032(4) 0.004(4)
F16 0.0528(14) 0.0530(15) 0.0620(15) -0.0087(12) 0.0171(12) -0.0064(12)
F16S 0.0538(15) 0.0575(16) 0.0619(16) -0.0030(13) 0.0172(12) -0.0067(13)
F16T 0.0599(14) 0.0627(14) 0.0683(15) 0.0038(12) 0.0129(11) -0.0141(12)
F17 0.0444(14) 0.0596(16) 0.0786(17) 0.0127(14) -0.0029(13) -0.0050(12)
F18 0.0628(15) 0.0763(17) 0.0724(16) 0.0010(13) 0.0168(13) -0.0210(13)
F19 0.097(2) 0.0597(18) 0.0328(14) 0.0055(12) 0.0113(14) -0.0382(17)
F20 0.0686(18) 0.0396(15) 0.0385(14) -0.0054(11) -0.0087(13) -0.0044(13)
F21 0.0586(16) 0.117(2) 0.0508(16) 0.0061(16) 0.0115(14) 0.0474(17)
F22 0.0523(17) 0.089(2) 0.0658(19) -0.0228(17) 0.0276(15) 0.0192(16)
F23 0.100(3) 0.069(2) 0.0429(16) -0.0026(14) 0.0388(17) 0.0150(19)
F24 0.106(3) 0.068(2) 0.090(2) -0.0546(19) 0.070(2) -0.046(2)
C40 0.0293(19) 0.0206(18) 0.0285(18) 0.0006(13) 0.0109(15) 0.0030(14)
C41 0.035(2) 0.027(2) 0.044(2) 0.0068(16) 0.0202(18) 0.0073(16)
C42 0.053(3) 0.037(2) 0.057(3) 0.017(2) 0.032(2) 0.016(2)
C43 0.056(3) 0.035(2) 0.041(2) 0.0177(18) 0.027(2) 0.021(2)
C44 0.0356(17) 0.0377(18) 0.0378(17) 0.0064(14) 0.0142(14) 0.0132(15)
C45 0.0327(19) 0.0221(18) 0.0295(19) 0.0006(14) 0.0139(15) 0.0042(15)
C46 0.0580(19) 0.064(2) 0.069(2) 0.0165(16) 0.0325(16) 0.0055(16)
C47 0.0401(15) 0.0513(17) 0.0470(16) 0.0113(14) 0.0127(13) 0.0162(14)
C48 0.0239(17) 0.0211(17) 0.0250(17) 0.0023(13) 0.0070(14) 0.0048(14)
C49 0.0268(18) 0.0200(17) 0.0251(17) -0.0002(13) 0.0101(14) 0.0040(14)
C50 0.0239(17) 0.0204(17) 0.0290(18) -0.0018(14) 0.0054(14) 0.0020(14)
C51 0.0261(18) 0.0236(18) 0.0305(18) 0.0023(14) 0.0077(15) -0.0023(14)
C52 0.0286(19) 0.0242(18) 0.0263(18) 0.0017(14) 0.0088(15) 0.0006(14)
C53 0.0231(17) 0.0228(18) 0.0237(17) -0.0006(13) 0.0022(14) 0.0015(14)
C54 0.0386(18) 0.028(2) 0.033(2) -0.0082(16) 0.0059(17) -0.0026(16)
C55 0.038(2) 0.039(2) 0.030(2) 0.0019(17) 0.0104(17) -0.0047(19)
C56 0.0261(17) 0.0200(17) 0.0290(18) 0.0023(14) 0.0090(14) 0.0018(14)
C57 0.0292(18) 0.0224(18) 0.0293(18) -0.0033(14) 0.0083(15) -0.0010(15)
C58 0.034(2) 0.032(2) 0.031(2) -0.0060(15) 0.0100(16) 0.0052(17)
C59 0.042(2) 0.028(2) 0.036(2) -0.0105(16) 0.0050(17) 0.0036(17)
C60 0.033(2) 0.0228(19) 0.038(2) -0.0039(15) 0.0040(17) 0.0002(16)
C61 0.0262(18) 0.0213(18) 0.035(2) 0.0002(14) 0.0077(15) -0.0002(14)
C62 0.041(2) 0.048(3) 0.040(2) -0.0135(17) 0.0118(18) 0.007(2)
C63 0.040(2) 0.031(2) 0.052(3) -0.0068(17) 0.0038(19) -0.0053(16)
C64 0.0234(17) 0.0186(17) 0.0293(18) 0.0009(13) 0.0103(14) -0.0022(13)
C65 0.0289(18) 0.0191(17) 0.0270(17) -0.0006(13) 0.0125(14) -0.0001(14)
C66 0.0261(18) 0.0243(18) 0.0284(18) -0.0002(14) 0.0076(15) -0.0013(14)
C67 0.0258(18) 0.0243(19) 0.037(2) 0.0021(15) 0.0132(16) 0.0023(15)
C68 0.0311(19) 0.0246(18) 0.034(2) -0.0038(15) 0.0159(16) -0.0015(15)
C69 0.0250(17) 0.0239(17) 0.0273(18) -0.0001(14) 0.0096(14) -0.0029(14)
C70 0.0362(19) 0.034(2) 0.032(2) 0.0064(16) 0.0086(17) 0.0062(16)
C71 0.046(2) 0.037(2) 0.043(2) -0.0103(18) 0.022(2) 0.0054(19)
B 0.0230(19) 0.021(2) 0.0266(19) 0.0012(15) 0.0087(16) 0.0023(16)
O3 0.099(3) 0.065(2) 0.041(2) 0.0050(17) 0.032(2) -0.004(2)
C72 0.132(4) 0.116(4) 0.112(4) -0.013(3) 0.053(3) 0.027(3)
C73 0.190(10) 0.134(8) 0.089(6) 0.005(5) 0.095(6) 0.061(7)
C74 0.195(10) 0.113(7) 0.050(4) 0.021(4) 0.025(5) 0.008(7)
C75 0.191(6) 0.176(6) 0.170(6) 0.003(4) 0.061(4) 0.019(4)

loop_
_atom_type_symbol
_atom_type_description
_atom_type_scat_dispersion_real
_atom_type_scat_dispersion_imag
_atom_type_scat_source
C C 0.0033 0.0016 'International Tables Vol C Tables 4.2.6.8 and 6.1.1.4'
H H 0.0000 0.0000 'International Tables Vol C Tables 4.2.6.8 and 6.1.1.4'
B B 0.0013 0.0007 'International Tables Vol C Tables 4.2.6.8 and 6.1.1.4'
F F 0.0171 0.0103 'International Tables Vol C Tables 4.2.6.8 and 6.1.1.4'
Ge Ge 0.1547 1.8001 'International Tables Vol C Tables 4.2.6.8 and 6.1.1.4'
N N 0.0061 0.0033 'International Tables Vol C Tables 4.2.6.8 and 6.1.1.4'
O O 0.0106 0.0060 'International Tables Vol C Tables 4.2.6.8 and 6.1.1.4'
W W -0.8490 6.8722 'International Tables Vol C Tables 4.2.6.8 and 6.1.1.4'

loop_
_geom_angle_atom_site_label_1
_geom_angle_atom_site_label_2
_geom_angle_atom_site_label_3
_geom_angle
Ge W C30 146.21(11)
Ge W C31 168.16(11)
Ge W C32 131.20(11)
Ge W C33 109.19(10)
Ge W C34 116.00(10)
C4 W Ge 91.89(14)
C4 W C30 88.25(18)
C4 W C31 99.95(18)
C4 W C32 136.63(18)
C4 W C33 145.84(19)
C4 W C34 111.22(19)
C5 W Ge 88.42(14)
C5 W C4 91.2(2)
C5 W C30 125.36(18)
C5 W C31 90.93(18)
C5 W C32 86.07(19)
C5 W C33 115.2(2)
C5 W C34 145.09(19)
C30 W C34 35.22(14)
C31 W C30 35.99(15)
C31 W C32 36.99(15)
C31 W C33 60.60(15)
C31 W C34 59.94(14)
C32 W C30 59.65(16)
C32 W C33 35.53(15)
C32 W C34 59.17(15)
C33 W C30 59.21(14)
C33 W C34 35.49(15)
C1 Ge W 168.65(11)
C1 N1 C2 110.1(3)
C1 N1 C6 122.2(3)
C2 N1 C6 127.7(3)
C1 N2 C3 110.0(3)
C1 N2 C18 122.8(3)
C3 N2 C18 127.2(3)
N1 C1 Ge 125.8(3)
N1 C1 N2 106.3(3)
N2 C1 Ge 127.9(3)
N1 C2 H2 126.4
C3 C2 N1 107.2(3)
C3 C2 H2 126.4
N2 C3 H3 126.8
C2 C3 N2 106.4(3)
C2 C3 H3 126.8
O1 C4 W 176.4(4)
O2 C5 W 174.5(5)
C7 C6 N1 118.6(3)
C7 C6 C11 124.1(3)
C11 C6 N1 117.3(3)
C6 C7 C12 122.6(4)
C8 C7 C6 116.7(3)
C8 C7 C12 120.7(4)
C7 C8 H8 119.6
C9 C8 C7 120.8(4)
C9 C8 H8 119.6
C8 C9 H9 119.4
C10 C9 C8 121.2(4)
C10 C9 H9 119.4
C9 C10 H10 119.4
C9 C10 C11 121.2(4)
C11 C10 H10 119.4
C6 C11 C15 122.9(3)
C10 C11 C6 116.1(3)
C10 C11 C15 121.0(3)
C7 C12 H12 108.7
C7 C12 C13 109.3(4)
C13 C12 H12 108.7
C14 C12 C7 112.2(4)
C14 C12 H12 108.7
C14 C12 C13 109.1(4)
C12 C13 H13A 109.5
C12 C13 H13B 109.5
C12 C13 H13C 109.5
H13A C13 H13B 109.5
H13A C13 H13C 109.5
H13B C13 H13C 109.5
C12 C14 H14A 109.5
C12 C14 H14B 109.5
C12 C14 H14C 109.5
H14A C14 H14B 109.5
H14A C14 H14C 109.5
H14B C14 H14C 109.5
C11 C15 H15 107.7
C11 C15 C16 112.1(3)
C11 C15 C17 110.6(3)
C16 C15 H15 107.7
C16 C15 C17 110.8(4)
C17 C15 H15 107.7
C15 C16 H16A 109.5
C15 C16 H16B 109.5
C15 C16 H16C 109.5
H16A C16 H16B 109.5
H16A C16 H16C 109.5
H16B C16 H16C 109.5
C15 C17 H17A 109.5
C15 C17 H17B 109.5
C15 C17 H17C 109.5
H17A C17 H17B 109.5
H17A C17 H17C 109.5
H17B C17 H17C 109.5
C19 C18 N2 117.1(3)
C23 C18 N2 118.1(3)
C23 C18 C19 124.7(4)
C18 C19 C24 122.2(4)
C20 C19 C18 115.8(4)
C20 C19 C24 122.0(4)
C19 C20 H20 119.5
C21 C20 C19 121.1(4)
C21 C20 H20 119.5
C20 C21 H21 119.3
C20 C21 C22 121.4(4)
C22 C21 H21 119.3
C21 C22 H22 119.7
C21 C22 C23 120.5(4)
C23 C22 H22 119.7
C18 C23 C22 116.6(4)
C18 C23 C27 122.8(4)
C22 C23 C27 120.6(4)
C19 C24 H24 107.4
C19 C24 C25 110.5(4)
C19 C24 C26 113.2(4)
C25 C24 H24 107.4
C25 C24 C26 110.5(4)
C26 C24 H24 107.4
C24 C25 H25A 109.5
C24 C25 H25B 109.5
C24 C25 H25C 109.5
H25A C25 H25B 109.5
H25A C25 H25C 109.5
H25B C25 H25C 109.5
C24 C26 H26A 109.5
C24 C26 H26B 109.5
C24 C26 H26C 109.5
H26A C26 H26B 109.5
H26A C26 H26C 109.5
H26B C26 H26C 109.5
C23 C27 H27 108.4
C23 C27 C28 111.4(4)
C23 C27 C29 110.4(4)
C28 C27 H27 108.4
C28 C27 C29 109.8(5)
C29 C27 H27 108.4
C27 C28 H28A 109.5
C27 C28 H28B 109.5
C27 C28 H28C 109.5
H28A C28 H28B 109.5
H28A C28 H28C 109.5
H28B C28 H28C 109.5
C27 C29 H29A 109.5
C27 C29 H29B 109.5
C27 C29 H29C 109.5
H29A C29 H29B 109.5
H29A C29 H29C 109.5
H29B C29 H29C 109.5
C31 C30 W 70.3(2)
C31 C30 C35 124.2(4)
C34 C30 W 73.0(2)
C34 C30 C31 109.1(4)
C34 C30 C35 126.5(4)
C35 C30 W 126.8(3)
C30 C31 W 73.7(2)
C30 C31 C32 106.1(4)
C30 C31 C36 127.9(4)
C32 C31 W 72.2(2)
C32 C31 C36 124.9(4)
C36 C31 W 128.4(3)
C31 C32 W 70.9(2)
C31 C32 C37 125.6(4)
C33 C32 W 72.9(2)
C33 C32 C31 108.3(4)
C33 C32 C37 125.8(4)
C37 C32 W 126.4(3)
C32 C33 W 71.6(2)
C32 C33 C34 108.2(4)
C32 C33 C38 125.2(4)
C34 C33 W 73.2(2)
C34 C33 C38 126.1(4)
C38 C33 W 127.1(3)
C30 C34 W 71.8(2)
C30 C34 C33 108.2(4)
C30 C34 C39 126.2(4)
C33 C34 W 71.3(2)
C33 C34 C39 125.4(4)
C39 C34 W 126.3(3)
C30 C35 H35A 109.5
C30 C35 H35B 109.5
C30 C35 H35C 109.5
H35A C35 H35B 109.5
H35A C35 H35C 109.5
H35B C35 H35C 109.5
C31 C36 H36A 109.5
C31 C36 H36B 109.5
C31 C36 H36C 109.5
H36A C36 H36B 109.5
H36A C36 H36C 109.5
H36B C36 H36C 109.5
C32 C37 H37A 109.5
C32 C37 H37B 109.5
C32 C37 H37C 109.5
H37A C37 H37B 109.5
H37A C37 H37C 109.5
H37B C37 H37C 109.5
C33 C38 H38A 109.5
C33 C38 H38B 109.5
C33 C38 H38C 109.5
H38A C38 H38B 109.5
H38A C38 H38C 109.5
H38B C38 H38C 109.5
C34 C39 H39A 109.5
C34 C39 H39B 109.5
C34 C39 H39C 109.5
H39A C39 H39B 109.5
H39A C39 H39C 109.5
H39B C39 H39C 109.5
F7S F7 C54 63.9(7)
F7 F7S C54 85.0(8)
F14S F13S C62 67.4(11)
F13S F14S C62 61.6(11)
F16S F16 C63 80.1(13)
F16T F16 F16S 152(2)
F16T F16 C63 72.0(17)
F16 F16S F16T 13.1(12)
F16 F16S C63 66.1(13)
C63 F16S F16T 53.0(9)
F16 F16T F16S 14.8(13)
F16 F16T F18 124(2)
F16 F16T C63 76.3(17)
F16S F16T F18 109.8(13)
C63 F16T F16S 61.5(10)
C63 F16T F18 54.1(8)
C63 F18 F16T 50.0(7)
C41 C40 B 123.3(3)
C45 C40 C41 115.6(3)
C45 C40 B 120.8(3)
C40 C41 H41 119.4
C42 C41 C40 121.2(4)
C42 C41 H41 119.4
C41 C42 C46 121.3(4)
C43 C42 C41 121.7(4)
C43 C42 C46 117.0(4)
C42 C43 H43 121.1
C44 C43 C42 117.9(4)
C44 C43 H43 121.1
C43 C44 C45 120.8(4)
C43 C44 C47 120.4(4)
C45 C44 C47 118.8(4)
C40 C45 H45 118.6
C44 C45 C40 122.8(4)
C44 C45 H45 118.6
F1 C46 F2 102.3(6)
F1 C46 F3 113.7(6)
F1 C46 C42 114.6(5)
F2 C46 C42 109.4(5)
F2S C46 F1S 93.6(10)
F2S C46 F3 118.4(10)
F2S C46 C42 125.3(9)
F3 C46 F1S 89.6(5)
F3 C46 F2 102.6(4)
F3 C46 C42 112.9(5)
C42 C46 F1S 104.7(5)
F4 C47 C44 113.6(4)
F5 C47 F4 106.1(4)
F5 C47 C44 112.8(4)
F6 C47 F4 106.1(4)
F6 C47 F5 105.0(4)
F6 C47 C44 112.6(4)
C49 C48 B 121.6(3)
C53 C48 C49 115.0(3)
C53 C48 B 123.3(3)
C48 C49 H49 118.9
C50 C49 C48 122.3(3)
C50 C49 H49 118.9
C49 C50 C54 118.9(3)
C51 C50 C49 121.4(3)
C51 C50 C54 119.7(3)
C50 C51 H51 121.2
C52 C51 C50 117.7(3)
C52 C51 H51 121.2
C51 C52 C53 120.9(3)
C51 C52 C55 120.4(3)
C53 C52 C55 118.7(3)
C48 C53 H53 118.7
C52 C53 C48 122.6(3)
C52 C53 H53 118.7
F7 C54 C50 109.5(4)
F7S C54 F7 31.1(4)
F7S C54 F8 113.9(4)
F7S C54 F9 99.4(4)
F7S C54 C50 114.4(4)
F8 C54 F7 90.8(5)
F8 C54 F9 101.3(4)
F8 C54 C50 113.5(3)
F9 C54 F7 126.1(5)
F9 C54 C50 112.7(3)
F10 C55 C52 111.8(3)
F11 C55 F10 106.1(3)
F11 C55 F12 106.7(4)
F11 C55 C52 113.5(3)
F12 C55 F10 105.8(3)
F12 C55 C52 112.5(3)
C57 C56 B 120.8(3)
C61 C56 C57 115.7(3)
C61 C56 B 123.1(3)
C56 C57 H57 118.6
C58 C57 C56 122.8(4)
C58 C57 H57 118.6
C57 C58 C59 120.0(4)
C57 C58 C62 120.0(4)
C59 C58 C62 119.9(4)
C58 C59 H59 120.6
C60 C59 C58 118.8(4)
C60 C59 H59 120.6
C59 C60 C61 120.6(4)
C59 C60 C63 119.9(4)
C61 C60 C63 119.4(4)
C56 C61 C60 122.0(4)
C56 C61 H61 119.0
C60 C61 H61 119.0
F13 C62 F15 93.9(5)
F13 C62 C58 113.7(4)
F13S C62 F14S 51.0(11)
F13S C62 C58 114.1(6)
F14 C62 F13 120.3(5)
F14 C62 F15 101.2(4)
F14 C62 C58 113.0(4)
F14S C62 C58 109.1(8)
F15 C62 C58 111.8(4)
F15S C62 F13S 128.8(11)
F15S C62 F14S 106.5(13)
F15S C62 C58 116.9(9)
F16 C63 F16S 33.8(6)
F16 C63 F18 103.9(5)
F16 C63 C60 114.7(4)
F16S C63 C60 108.7(7)
F16T C63 F16 31.7(8)
F16T C63 F16S 65.5(10)
F16T C63 F17 130.7(9)
F16T C63 F18 75.9(10)
F16T C63 C60 113.3(8)
F17 C63 F16 111.2(5)
F17 C63 F16S 85.7(8)
F17 C63 F18 99.4(4)
F17 C63 C60 113.5(4)
F18 C63 F16S 131.8(8)
F18 C63 C60 112.6(4)
C65 C64 C69 115.5(3)
C65 C64 B 122.3(3)
C69 C64 B 121.9(3)
C64 C65 H65 118.6
C66 C65 C64 122.7(3)
C66 C65 H65 118.6
C65 C66 C67 120.8(3)
C65 C66 C70 119.0(3)
C67 C66 C70 120.2(3)
C66 C67 H67 121.1
C66 C67 C68 117.8(3)
C68 C67 H67 121.1
C67 C68 C71 119.7(4)
C69 C68 C67 121.2(3)
C69 C68 C71 119.1(3)
C64 C69 H69 119.0
C68 C69 C64 121.9(3)
C68 C69 H69 119.0
F19 C70 C66 111.9(3)
F20 C70 F19 104.4(4)
F20 C70 C66 112.9(3)
F21 C70 F19 107.4(4)
F21 C70 F20 106.4(4)
F21 C70 C66 113.3(4)
F22 C71 F23 103.5(4)
F22 C71 C68 113.0(4)
F23 C71 C68 113.2(4)
F24 C71 F22 107.0(4)
F24 C71 F23 105.7(4)
F24 C71 C68 113.5(4)
C40 B C56 103.6(3)
C48 B C40 110.7(3)
C48 B C56 112.0(3)
C48 B C64 104.9(3)
C64 B C40 113.1(3)
C64 B C56 112.7(3)
C73 O3 C74 106.3(6)
H72A C72 H72B 109.5
H72A C72 H72C 109.5
H72B C72 H72C 109.5
C73 C72 H72A 109.5
C73 C72 H72B 109.5
C73 C72 H72C 109.5
O3 C73 C72 109.4(6)
O3 C73 H73A 109.8
O3 C73 H73B 109.8
C72 C73 H73A 109.8
C72 C73 H73B 109.8
H73A C73 H73B 108.2
O3 C74 H74A 109.5
O3 C74 H74B 109.5
O3 C74 C75 110.6(8)
H74A C74 H74B 108.1
C75 C74 H74A 109.5
C75 C74 H74B 109.5
C74 C75 H75A 109.5
C74 C75 H75B 109.5
C74 C75 H75C 109.5
H75A C75 H75B 109.5
H75A C75 H75C 109.5
H75B C75 H75C 109.5

loop_
_geom_bond_atom_site_label_1
_geom_bond_atom_site_label_2
_geom_bond_distance
W Ge 2.2813(4)
W C4 1.983(5)
W C5 1.953(5)
W C30 2.345(4)
W C31 2.301(4)
W C32 2.319(4)
W C33 2.336(4)
W C34 2.361(4)
Ge C1 1.952(4)
O1 C4 1.147(6)
O2 C5 1.163(6)
N1 C1 1.343(5)
N1 C2 1.369(5)
N1 C6 1.460(4)
N2 C1 1.343(5)
N2 C3 1.379(5)
N2 C18 1.449(5)
C2 H2 0.9500
C2 C3 1.355(5)
C3 H3 0.9500
C6 C7 1.394(5)
C6 C11 1.402(5)
C7 C8 1.387(6)
C7 C12 1.527(5)
C8 H8 0.9500
C8 C9 1.382(6)
C9 H9 0.9500
C9 C10 1.364(6)
C10 H10 0.9500
C10 C11 1.396(5)
C11 C15 1.514(5)
C12 H12 1.0000
C12 C13 1.565(8)
C12 C14 1.512(7)
C13 H13A 0.9800
C13 H13B 0.9800
C13 H13C 0.9800
C14 H14A 0.9800
C14 H14B 0.9800
C14 H14C 0.9800
C15 H15 1.0000
C15 C16 1.520(6)
C15 C17 1.522(6)
C16 H16A 0.9800
C16 H16B 0.9800
C16 H16C 0.9800
C17 H17A 0.9800
C17 H17B 0.9800
C17 H17C 0.9800
C18 C19 1.410(6)
C18 C23 1.387(6)
C19 C20 1.395(6)
C19 C24 1.506(6)
C20 H20 0.9500
C20 C21 1.373(7)
C21 H21 0.9500
C21 C22 1.385(7)
C22 H22 0.9500
C22 C23 1.394(6)
C23 C27 1.518(6)
C24 H24 1.0000
C24 C25 1.519(7)
C24 C26 1.524(7)
C25 H25A 0.9800
C25 H25B 0.9800
C25 H25C 0.9800
C26 H26A 0.9800
C26 H26B 0.9800
C26 H26C 0.9800
C27 H27 1.0000
C27 C28 1.522(7)
C27 C29 1.527(8)
C28 H28A 0.9800
C28 H28B 0.9800
C28 H28C 0.9800
C29 H29A 0.9800
C29 H29B 0.9800
C29 H29C 0.9800
C30 C31 1.436(6)
C30 C34 1.424(6)
C30 C35 1.507(6)
C31 C32 1.466(6)
C31 C36 1.493(6)
C32 C33 1.420(6)
C32 C37 1.505(7)
C33 C34 1.432(6)
C33 C38 1.506(6)
C34 C39 1.508(6)
C35 H35A 0.9800
C35 H35B 0.9800
C35 H35C 0.9800
C36 H36A 0.9800
C36 H36B 0.9800
C36 H36C 0.9800
C37 H37A 0.9800
C37 H37B 0.9800
C37 H37C 0.9800
C38 H38A 0.9800
C38 H38B 0.9800
C38 H38C 0.9800
C39 H39A 0.9800
C39 H39B 0.9800
C39 H39C 0.9800
F1 C46 1.253(7)
F1S C46 1.673(12)
F2 C46 1.436(9)
F2S C46 1.096(14)
F3 C46 1.322(6)
F4 C47 1.322(5)
F5 C47 1.315(6)
F6 C47 1.315(6)
F7 F7S 0.736(8)
F7 C54 1.421(9)
F7S C54 1.281(6)
F8 C54 1.318(5)
F9 C54 1.326(5)
F10 C55 1.341(5)
F11 C55 1.328(5)
F12 C55 1.331(5)
F13 C62 1.326(6)
F13S F14S 1.19(2)
F13S C62 1.345(13)
F14 C62 1.323(6)
F14S C62 1.412(18)
F15 C62 1.395(7)
F15S C62 1.188(19)
F16 F16S 0.801(16)
F16 F16T 0.712(18)
F16 C63 1.316(7)
F16S F16T 1.47(2)
F16S C63 1.418(17)
F16T F18 1.63(2)
F16T C63 1.288(19)
F17 C63 1.314(5)
F18 C63 1.362(6)
F19 C70 1.330(5)
F20 C70 1.326(5)
F21 C70 1.320(5)
F22 C71 1.345(5)
F23 C71 1.349(5)
F24 C71 1.313(5)
C40 C41 1.407(5)
C40 C45 1.396(5)
C40 B 1.646(5)
C41 H41 0.9500
C41 C42 1.389(6)
C42 C43 1.387(6)
C42 C46 1.510(7)
C43 H43 0.9500
C43 C44 1.372(6)
C44 C45 1.388(5)
C44 C47 1.493(6)
C45 H45 0.9500
C48 C49 1.405(5)
C48 C53 1.403(5)
C48 B 1.638(5)
C49 H49 0.9500
C49 C50 1.392(5)
C50 C51 1.386(5)
C50 C54 1.498(5)
C51 H51 0.9500
C51 C52 1.382(5)
C52 C53 1.399(5)
C52 C55 1.501(5)
C53 H53 0.9500
C56 C57 1.401(5)
C56 C61 1.396(5)
C56 B 1.648(5)
C57 H57 0.9500
C57 C58 1.390(5)
C58 C59 1.394(6)
C58 C62 1.488(6)
C59 H59 0.9500
C59 C60 1.374(6)
C60 C61 1.405(5)
C60 C63 1.493(6)
C61 H61 0.9500
C64 C65 1.398(5)
C64 C69 1.407(5)
C64 B 1.641(5)
C65 H65 0.9500
C65 C66 1.385(5)
C66 C67 1.388(5)
C66 C70 1.498(5)
C67 H67 0.9500
C67 C68 1.389(5)
C68 C69 1.388(5)
C68 C71 1.490(5)
C69 H69 0.9500
O3 C73 1.367(8)
O3 C74 1.373(8)
C72 H72A 0.9800
C72 H72B 0.9800
C72 H72C 0.9800
C72 C73 1.506(12)
C73 H73A 0.9900
C73 H73B 0.9900
C74 H74A 0.9900
C74 H74B 0.9900
C74 C75 1.497(2)
C75 H75A 0.9800
C75 H75B 0.9800
C75 H75C 0.9800

loop_
_geom_torsion_atom_site_label_1
_geom_torsion_atom_site_label_2
_geom_torsion_atom_site_label_3
_geom_torsion_atom_site_label_4
_geom_torsion
W C30 C31 C32 -65.3(3)
W C30 C31 C36 126.3(5)
W C30 C34 C33 62.4(3)
W C30 C34 C39 -122.2(4)
W C31 C32 C33 -63.7(3)
W C31 C32 C37 121.6(5)
W C32 C33 C34 -64.5(3)
W C32 C33 C38 122.8(4)
W C33 C34 C30 -62.7(3)
W C33 C34 C39 121.8(4)
N1 C2 C3 N2 0.3(4)
N1 C6 C7 C8 178.0(4)
N1 C6 C7 C12 -1.7(6)
N1 C6 C11 C10 -178.2(3)
N1 C6 C11 C15 2.5(5)
N2 C18 C19 C20 176.6(4)
N2 C18 C19 C24 -6.1(6)
N2 C18 C23 C22 -175.7(4)
N2 C18 C23 C27 2.1(7)
C1 N1 C2 C3 -0.1(4)
C1 N1 C6 C7 -91.8(4)
C1 N1 C6 C11 86.0(4)
C1 N2 C3 C2 -0.4(4)
C1 N2 C18 C19 -81.2(5)
C1 N2 C18 C23 96.3(5)
C2 N1 C1 Ge 178.0(3)
C2 N1 C1 N2 -0.1(4)
C2 N1 C6 C7 90.0(5)
C2 N1 C6 C11 -92.2(5)
C3 N2 C1 Ge -177.8(3)
C3 N2 C1 N1 0.3(4)
C3 N2 C18 C19 97.3(5)
C3 N2 C18 C23 -85.2(5)
C6 N1 C1 Ge -0.5(5)
C6 N1 C1 N2 -178.7(3)
C6 N1 C2 C3 178.3(3)
C6 C7 C8 C9 -0.5(6)
C6 C7 C12 C13 113.8(5)
C6 C7 C12 C14 -125.1(5)
C6 C11 C15 C16 -118.8(4)
C6 C11 C15 C17 117.1(4)
C7 C6 C11 C10 -0.6(6)
C7 C6 C11 C15 -179.8(4)
C7 C8 C9 C10 0.9(7)
C8 C7 C12 C13 -65.9(6)
C8 C7 C12 C14 55.2(6)
C8 C9 C10 C11 -1.1(7)
C9 C10 C11 C6 1.0(6)
C9 C10 C11 C15 -179.8(4)
C10 C11 C15 C16 62.0(5)
C10 C11 C15 C17 -62.2(5)
C11 C6 C7 C8 0.3(6)
C11 C6 C7 C12 -179.3(4)
C12 C7 C8 C9 179.2(4)
C18 N2 C1 Ge 1.0(5)
C18 N2 C1 N1 179.1(3)
C18 N2 C3 C2 -179.0(4)
C18 C19 C20 C21 -0.3(7)
C18 C19 C24 C25 -86.6(5)
C18 C19 C24 C26 148.8(5)
C18 C23 C27 C28 126.3(5)
C18 C23 C27 C29 -111.4(5)
C19 C18 C23 C22 1.6(7)
C19 C18 C23 C27 179.4(4)
C19 C20 C21 C22 0.4(9)
C20 C19 C24 C25 90.6(6)
C20 C19 C24 C26 -34.0(6)
C20 C21 C22 C23 0.5(10)
C21 C22 C23 C18 -1.4(8)
C21 C22 C23 C27 -179.2(5)
C22 C23 C27 C28 -56.0(7)
C22 C23 C27 C29 66.3(7)
C23 C18 C19 C20 -0.7(6)
C23 C18 C19 C24 176.6(4)
C24 C19 C20 C21 -177.6(5)
C30 C31 C32 W 66.4(3)
C30 C31 C32 C33 2.7(5)
C30 C31 C32 C37 -172.0(4)
C31 C30 C34 W -61.4(3)
C31 C30 C34 C33 1.0(4)
C31 C30 C34 C39 176.4(4)
C31 C32 C33 W 62.4(3)
C31 C32 C33 C34 -2.1(5)
C31 C32 C33 C38 -174.8(4)
C32 C33 C34 W 63.4(3)
C32 C33 C34 C30 0.7(4)
C32 C33 C34 C39 -174.7(4)
C34 C30 C31 W 63.1(3)
C34 C30 C31 C32 -2.2(5)
C34 C30 C31 C36 -170.6(4)
C35 C30 C31 W -121.8(4)
C35 C30 C31 C32 172.9(4)
C35 C30 C31 C36 4.5(7)
C35 C30 C34 W 123.6(4)
C35 C30 C34 C33 -174.0(4)
C35 C30 C34 C39 1.4(7)
C36 C31 C32 W -124.8(4)
C36 C31 C32 C33 171.5(4)
C36 C31 C32 C37 -3.2(7)
C37 C32 C33 W -122.9(5)
C37 C32 C33 C34 172.6(4)
C37 C32 C33 C38 -0.1(7)
C38 C33 C34 W -124.0(4)
C38 C33 C34 C30 173.3(4)
C38 C33 C34 C39 -2.1(7)
F7 F7S C54 F8 45.1(9)
F7 F7S C54 F9 152.0(8)
F7 F7S C54 C50 -87.7(8)
F7S F7 C54 F8 -139.6(8)
F7S F7 C54 F9 -35.0(10)
F7S F7 C54 C50 105.0(8)
F13S F14S C62 F15S 127.0(13)
F13S F14S C62 C58 -106.0(9)
F14S F13S C62 F15S -79(2)
F14S F13S C62 C58 95.8(11)
F16 F16S F16T F18 159(5)
F16 F16S F16T C63 -176(5)
F16 F16S C63 F16T 1.0(13)
F16 F16S C63 F17 139.8(12)
F16 F16S C63 F18 41.0(16)
F16 F16S C63 C60 -106.8(11)
F16 F16T F18 C63 33.9(19)
F16 F16T C63 F16S -1.0(14)
F16 F16T C63 F17 -61(2)
F16 F16T C63 F18 -151.5(16)
F16 F16T C63 C60 99.7(15)
F16S F16 F16T F18 -24(6)
F16S F16 F16T C63 4(5)
F16S F16 C63 F16T -178(2)
F16S F16 C63 F17 -43.7(13)
F16S F16 C63 F18 -149.8(13)
F16S F16 C63 C60 86.9(13)
F16S F16T F18 C63 27.5(8)
F16S F16T C63 F16 1.0(14)
F16S F16T C63 F17 -60.0(13)
F16S F16T C63 F18 -150.4(9)
F16S F16T C63 C60 100.8(9)
F16T F16 F16S C63 -3(5)
F16T F16 C63 F16S 178(2)
F16T F16 C63 F17 134.6(17)
F16T F16 C63 F18 28.5(17)
F16T F16 C63 C60 -94.8(17)
F16T F16S C63 F16 -1.0(13)
F16T F16S C63 F17 138.8(10)
F16T F16S C63 F18 40.0(12)
F16T F16S C63 C60 -107.8(10)
F16T F18 C63 F16 -15.0(8)
F16T F18 C63 F16S -37.1(12)
F16T F18 C63 F17 -129.8(9)
F16T F18 C63 C60 109.7(9)
F18 F16T C63 F16 151.5(16)
F18 F16T C63 F16S 150.4(9)
F18 F16T C63 F17 90.4(10)
F18 F16T C63 C60 -108.8(6)
C40 C41 C42 C43 -0.7(7)
C40 C41 C42 C46 -178.0(5)
C41 C40 C45 C44 1.8(6)
C41 C40 B C48 -150.6(3)
C41 C40 B C56 89.1(4)
C41 C40 B C64 -33.2(5)
C41 C42 C43 C44 1.6(7)
C41 C42 C46 F1 -0.8(9)
C41 C42 C46 F1S -37.2(7)
C41 C42 C46 F2 113.3(5)
C41 C42 C46 F2S 68.2(15)
C41 C42 C46 F3 -133.1(5)
C42 C43 C44 C45 -0.8(7)
C42 C43 C44 C47 178.4(4)
C43 C42 C46 F1 -178.2(6)
C43 C42 C46 F1S 145.3(6)
C43 C42 C46 F2 -64.1(6)
C43 C42 C46 F2S -109.3(14)
C43 C42 C46 F3 49.4(7)
C43 C44 C45 C40 -0.9(6)
C43 C44 C47 F4 4.6(7)
C43 C44 C47 F5 125.4(5)
C43 C44 C47 F6 -116.0(5)
C45 C40 C41 C42 -1.0(6)
C45 C40 B C48 36.2(5)
C45 C40 B C56 -84.1(4)
C45 C40 B C64 153.6(3)
C45 C44 C47 F4 -176.1(4)
C45 C44 C47 F5 -55.3(6)
C45 C44 C47 F6 63.3(6)
C46 C42 C43 C44 179.0(5)
C47 C44 C45 C40 179.8(4)
C48 C49 C50 C51 -0.5(5)
C48 C49 C50 C54 -180.0(3)
C49 C48 C53 C52 -2.0(5)
C49 C48 B C40 34.6(4)
C49 C48 B C56 149.6(3)
C49 C48 B C64 -87.8(4)
C49 C50 C51 C52 -1.2(5)
C49 C50 C54 F7 59.4(6)
C49 C50 C54 F7S 92.6(5)
C49 C50 C54 F8 -40.5(5)
C49 C50 C54 F9 -154.9(4)
C50 C51 C52 C53 1.3(5)
C50 C51 C52 C55 -179.1(3)
C51 C50 C54 F7 -120.1(5)
C51 C50 C54 F7S -86.9(5)
C51 C50 C54 F8 140.1(4)
C51 C50 C54 F9 25.6(5)
C51 C52 C53 C48 0.4(6)
C51 C52 C55 F10 126.1(4)
C51 C52 C55 F11 6.2(6)
C51 C52 C55 F12 -115.0(4)
C53 C48 C49 C50 2.1(5)
C53 C48 B C40 -147.7(3)
C53 C48 B C56 -32.6(5)
C53 C48 B C64 90.0(4)
C53 C52 C55 F10 -54.2(5)
C53 C52 C55 F11 -174.1(4)
C53 C52 C55 F12 64.7(5)
C54 C50 C51 C52 178.2(3)
C55 C52 C53 C48 -179.3(3)
C56 C57 C58 C59 0.7(6)
C56 C57 C58 C62 177.4(4)
C57 C56 C61 C60 1.0(5)
C57 C56 B C40 83.7(4)
C57 C56 B C48 -35.7(4)
C57 C56 B C64 -153.7(3)
C57 C58 C59 C60 -0.7(6)
C57 C58 C62 F13 145.0(6)
C57 C58 C62 F13S -177.3(10)
C57 C58 C62 F14 -73.3(6)
C57 C58 C62 F14S -122.3(9)
C57 C58 C62 F15 40.2(6)
C57 C58 C62 F15S -1.4(15)
C58 C59 C60 C61 0.9(6)
C58 C59 C60 C63 179.4(4)
C59 C58 C62 F13 -38.3(8)
C59 C58 C62 F13S -0.6(11)
C59 C58 C62 F14 103.4(5)
C59 C58 C62 F14S 54.4(10)
C59 C58 C62 F15 -143.1(4)
C59 C58 C62 F15S 175.3(14)
C59 C60 C61 C56 -1.1(6)
C59 C60 C63 F16 -8.3(7)
C59 C60 C63 F16S 27.7(9)
C59 C60 C63 F16T -43.0(12)
C59 C60 C63 F17 121.2(5)
C59 C60 C63 F18 -126.9(5)
C61 C56 C57 C58 -0.8(5)
C61 C56 B C40 -89.2(4)
C61 C56 B C48 151.4(3)
C61 C56 B C64 33.4(5)
C61 C60 C63 F16 170.2(5)
C61 C60 C63 F16S -153.9(8)
C61 C60 C63 F16T 135.4(11)
C61 C60 C63 F17 -60.4(6)
C61 C60 C63 F18 51.6(5)
C62 C58 C59 C60 -177.4(4)
C63 F16 F16S F16T 3(5)
C63 F16 F16T F16S -4(5)
C63 F16 F16T F18 -27.7(14)
C63 F16S F16T F16 176(5)
C63 F16S F16T F18 -25.2(8)
C63 C60 C61 C56 -179.6(4)
C64 C65 C66 C67 -1.7(6)
C64 C65 C66 C70 179.4(3)
C65 C64 C69 C68 -0.7(5)
C65 C64 B C40 148.8(3)
C65 C64 B C48 -90.4(4)
C65 C64 B C56 31.7(5)
C65 C66 C67 C68 -0.1(5)
C65 C66 C70 F19 74.9(5)
C65 C66 C70 F20 -42.5(5)
C65 C66 C70 F21 -163.5(4)
C66 C67 C68 C69 1.4(6)
C66 C67 C68 C71 -177.2(4)
C67 C66 C70 F19 -104.0(4)
C67 C66 C70 F20 138.6(4)
C67 C66 C70 F21 17.6(6)
C67 C68 C69 C64 -1.0(6)
C67 C68 C71 F22 -26.0(6)
C67 C68 C71 F23 -143.4(4)
C67 C68 C71 F24 96.1(5)
C69 C64 C65 C66 2.1(5)
C69 C64 B C40 -37.5(5)
C69 C64 B C48 83.3(4)
C69 C64 B C56 -154.6(3)
C69 C68 C71 F22 155.3(4)
C69 C68 C71 F23 37.9(6)
C69 C68 C71 F24 -82.6(5)
C70 C66 C67 C68 178.8(4)
C71 C68 C69 C64 177.6(4)
B C40 C41 C42 -174.5(4)
B C40 C45 C44 175.5(4)
B C48 C49 C50 180.0(3)
B C48 C53 C52 -179.9(3)
B C56 C57 C58 -174.2(3)
B C56 C61 C60 174.3(3)
B C64 C65 C66 176.1(3)
B C64 C69 C68 -174.8(3)
C73 O3 C74 C75 163.9(10)
C74 O3 C73 C72 -177.3(9)
